data_2205857
loop_
_publ_author_name
'Liu, Jing-Xin'
'Long, La-Sheng'
'Huang, Rong-Bin'
'Zheng, Lan-Sun'
'Ng, Seik Weng'

_publ_section_title
;<i>catena</i>-Poly[[[triaquazinc(II)]-\m-chloro-[aquacucurbit[5]urilpotassium(I)]]
 tetrachlorozincate(II) pentahydrate]
;
_journal_issue 6
_journal_name_full 'Acta Crystallographica Section E'
_journal_page_first m1021
_journal_page_last m1023
_journal_paper_doi 10.1107/S1600536805012845
_journal_volume 61
_journal_year 2005
_chemical_formula_iupac '[Zn K Cl (C30 H30 N20 O10) (H2 O)4] [Zn Cl4], 5H2 O'
_chemical_formula_moiety 'C30 H38 Cl1 K N20 O14 Zn1 2+, Zn Cl4 2-, 5H2 O'
_chemical_formula_sum 'C30 H48 Cl5 K N20 O19 Zn2'
_chemical_formula_weight 1339.97
_chemical_name_systematic
;
catena-Poly-[[[triaquazinc(II)]-\m-chloro-[aquacucurbit[5]urilpotassium(I)]]
tetrachlorozincate(II) pentahydrate]
;
_space_group_IT_number 62
_symmetry_cell_setting orthorhombic
_symmetry_space_group_name_Hall '-P 2ac 2n'
_symmetry_space_group_name_H-M 'P n m a'
_atom_sites_solution_hydrogens geom
_atom_sites_solution_primary direct
_atom_sites_solution_secondary difmap
_audit_creation_method SHELXL-97
_cell_angle_alpha 90.00
_cell_angle_beta 90.00
_cell_angle_gamma 90.00
_cell_formula_units_Z 4
_cell_length_a 13.3944(5)
_cell_length_b 13.6063(6)
_cell_length_c 26.3540(10)
_cell_measurement_reflns_used 7889
_cell_measurement_temperature 295(2)
_cell_measurement_theta_max 28.0
_cell_measurement_theta_min 2.3
_cell_volume 4803.0(3)
_computing_cell_refinement 'SAINT (Bruker, 2002)'
_computing_data_collection 'SMART (Bruker, 2002)'
_computing_data_reduction SAINT
_computing_molecular_graphics 'ORTEPII (Johnson, 1976)'
_computing_publication_material SHELXL97
_computing_structure_refinement 'SHELXL97 (Sheldrick, 1997)'
_computing_structure_solution 'SHELXS97 (Sheldrick, 1997)'
_diffrn_ambient_temperature 295(2)
_diffrn_measured_fraction_theta_full 0.99
_diffrn_measured_fraction_theta_max 0.99
_diffrn_measurement_device_type 'Bruker APEX area-detector'
_diffrn_measurement_method '\f and \w'
_diffrn_radiation_monochromator graphite
_diffrn_radiation_source 'fine-focus sealed tube'
_diffrn_radiation_type MoK\a
_diffrn_radiation_wavelength 0.71073
_diffrn_reflns_av_R_equivalents 0.028
_diffrn_reflns_av_sigmaI/netI 0.020
_diffrn_reflns_limit_h_max 17
_diffrn_reflns_limit_h_min -16
_diffrn_reflns_limit_k_max 17
_diffrn_reflns_limit_k_min -17
_diffrn_reflns_limit_l_max 33
_diffrn_reflns_limit_l_min -33
_diffrn_reflns_number 39547
_diffrn_reflns_theta_full 27.5
_diffrn_reflns_theta_max 27.5
_diffrn_reflns_theta_min 1.6
_diffrn_standards_decay_% 0
_diffrn_standards_number 0
_exptl_absorpt_coefficient_mu 1.461
_exptl_absorpt_correction_T_max 0.811
_exptl_absorpt_correction_T_min 0.538
_exptl_absorpt_correction_type multi-scan
_exptl_absorpt_process_details '(SADABS; Bruker, 2002)'
_exptl_crystal_colour Colorless
_exptl_crystal_density_diffrn 1.853
_exptl_crystal_density_method 'not measured'
_exptl_crystal_description Block
_exptl_crystal_F_000 2736
_exptl_crystal_size_max 0.40
_exptl_crystal_size_mid 0.22
_exptl_crystal_size_min 0.15
_refine_diff_density_max 0.80
_refine_diff_density_min -0.38
_refine_ls_extinction_method none
_refine_ls_goodness_of_fit_ref 1.03
_refine_ls_hydrogen_treatment mixed
_refine_ls_matrix_type full
_refine_ls_number_parameters 424
_refine_ls_number_reflns 5703
_refine_ls_number_restraints 30
_refine_ls_restrained_S_all 1.03
_refine_ls_R_factor_all 0.051
_refine_ls_R_factor_gt 0.044
_refine_ls_shift/su_max 0.001
_refine_ls_shift/su_mean 0.000
_refine_ls_structure_factor_coef Fsqd
_refine_ls_weighting_details 'calc w = 1/[\s^2^(Fo^2^)+(0.0887P)^2^+2.5416P] where P = (Fo^2^+2Fc^2^)/3'
_refine_ls_weighting_scheme calc
_refine_ls_wR_factor_gt 0.128
_refine_ls_wR_factor_ref 0.134
_reflns_number_gt 4854
_reflns_number_total 5703
_reflns_threshold_expression I>2\s(I)
_cod_data_source_file bh6002.cif
_cod_data_source_block I
_cod_depositor_comments
;
The following automatic conversions were performed:
'_symmetry_cell_setting' value 'Orthorhombic' changed to 'orthorhombic'
according to '/home/saulius/struct/CIF-dictionaries/cif_core.dic'
dictionary named 'cif_core.dic' version 2.4.1 from
2010-06-29.

'_exptl_absorpt_correction_type' value 'Multi-scan' changed
to 'multi-scan' according to
'/home/saulius/struct/CIF-dictionaries/cif_core.dic' dictionary named
'cif_core.dic' version 2.4.1 from 2010-06-29.

Automatic conversion script
Id: cif_fix_enum 1527 2010-12-29 10:47:43Z saulius 

The following automatic conversions were performed:

'_symmetry_cell_setting' value 'Orthorhombic' changed to
'orthorhombic' according to
/home/saulius/struct/CIF-dictionaries/cif_core.dic dictionary named
'cif_core.dic' version 2.4.1 from
2010-06-29.

'_exptl_absorpt_correction_type' value 'Multi-scan'
changed to 'multi-scan' according to
/home/saulius/struct/CIF-dictionaries/cif_core.dic dictionary named
'cif_core.dic' version 2.4.1 from 2010-06-29.

Automatic conversion script
Id: cif_fix_values 1715 2011-07-08 13:25:40Z adriana 
;
_cod_database_code 2205857
_cod_database_fobs_code 2205857

loop_
_symmetry_equiv_pos_as_xyz
'x, y, z'
'-x+1/2, -y, z+1/2'
'-x, y+1/2, -z'
'x+1/2, -y+1/2, -z+1/2'
'-x, -y, -z'
'x-1/2, y, -z-1/2'
'x, -y-1/2, z'
'-x-1/2, y-1/2, z-1/2'

loop_
_atom_site_label
_atom_site_fract_x
_atom_site_fract_y
_atom_site_fract_z
_atom_site_U_iso_or_equiv
_atom_site_adp_type
_atom_site_calc_flag
_atom_site_refinement_flags
_atom_site_occupancy
_atom_site_disorder_group
_atom_site_type_symbol
Zn1 0.08381(3) 0.7500 0.587550(10) 0.03270(10) Uani d S 1 . Zn
Zn2 0.5266(3) 0.2500 0.79400(10) 0.0403(5) Uani d SPD 0.50 1 Zn
Zn2' 0.5142(4) 0.2500 0.7915(2) 0.0680(10) Uani d SPD 0.50 2 Zn
K1 0.47198(7) 0.7500 0.55046(3) 0.0450(2) Uani d S 1 . K
Cl1 0.21954(6) 0.7500 0.53205(3) 0.0381(2) Uani d S 1 . Cl
Cl2 0.6093(6) 0.3884(5) 0.8147(3) 0.075(2) Uani d PD 0.50 1 Cl
Cl3 0.5369(4) 0.2500 0.70640(10) 0.0471(7) Uani d SPD 0.50 1 Cl
Cl4 0.3828(3) 0.2500 0.8394(2) 0.0751(8) Uani d SPD 0.50 1 Cl
Cl2' 0.5974(6) 0.3865(5) 0.8226(3) 0.079(2) Uani d PD 0.50 2 Cl
Cl3' 0.5222(8) 0.2500 0.7067(3) 0.135(3) Uani d SPD 0.50 2 Cl
Cl4' 0.3525(3) 0.2500 0.8107(2) 0.0890(10) Uani d SPD 0.50 2 Cl
O1 0.4574(2) 0.7500 0.65150(10) 0.0530(10) Uani d S 1 . O
O2 0.8853(2) 0.7500 0.73020(10) 0.0600(10) Uani d S 1 . O
O3 0.49830(10) 0.56220(10) 0.58681(7) 0.0420(10) Uani d . 1 . O
O4 0.92660(10) 0.5659(2) 0.66046(8) 0.0490(10) Uani d . 1 . O
O5 0.57300(10) 0.63880(10) 0.48063(7) 0.0400(10) Uani d . 1 . O
O6 1.00780(10) 0.63120(10) 0.54782(7) 0.0360(10) Uani d . 1 . O
O1w -0.0527(2) 0.7500 0.62610(10) 0.0530(10) Uani d SD 1 . O
O2w 0.12990(10) 0.63550(10) 0.63440(10) 0.0440(10) Uani d D 1 . O
O3w 0.7034(5) 0.7500 0.5892(3) 0.141(2) Uani d SD 1 . O
O4w 0.2986(2) 0.5355(2) 0.62190(10) 0.0670(10) Uani d D 1 . O
O5w 0.3448(4) 0.3878(3) 0.6844(2) 0.130(2) Uani d D 1 . O
O6w 0.4213(3) 0.7500 0.4177(2) 0.092(2) Uani d SD 1 . O
N1 0.7353(2) 0.6684(3) 0.73880(10) 0.0600(10) Uani d . 1 . N
N2 0.5657(2) 0.6686(2) 0.70470(10) 0.0530(10) Uani d . 1 . N
N3 0.5924(2) 0.5201(2) 0.65670(10) 0.0510(10) Uani d . 1 . N
N4 0.7665(2) 0.5270(2) 0.68560(10) 0.0560(10) Uani d . 1 . N
N5 0.6450(2) 0.4749(2) 0.58070(10) 0.0440(10) Uani d . 1 . N
N6 0.8179(2) 0.4797(2) 0.60930(10) 0.0450(10) Uani d . 1 . N
N7 0.70210(10) 0.5330(2) 0.49940(10) 0.0390(10) Uani d . 1 . N
N8 0.87670(10) 0.5309(2) 0.52670(10) 0.0370(10) Uani d . 1 . N
N9 0.73260(10) 0.6618(2) 0.45060(10) 0.0380(10) Uani d . 1 . N
N10 0.90690(10) 0.6608(2) 0.47870(10) 0.0360(10) Uani d . 1 . N
C1 0.5222(3) 0.7500 0.68370(10) 0.0490(10) Uani d S 1 . C
C2 0.5324(2) 0.5708(3) 0.69410(10) 0.0580(10) Uani d . 1 . C
C3 0.6310(2) 0.6941(3) 0.74650(10) 0.0600(10) Uani d . 1 . C
C4 0.7728(2) 0.5706(3) 0.73570(10) 0.0660(10) Uani d . 1 . C
C5 0.7940(3) 0.7500 0.73520(10) 0.0550(10) Uani d S 1 . C
C6 0.6844(2) 0.4669(2) 0.66700(10) 0.0550(10) Uani d . 1 . C
C7 0.5713(2) 0.5234(2) 0.60610(10) 0.0390(10) Uani d . 1 . C
C8 0.7197(2) 0.4346(2) 0.61400(10) 0.0500(10) Uani d . 1 . C
C9 0.8449(2) 0.5278(2) 0.65240(10) 0.0460(10) Uani d . 1 . C
C10 0.6440(2) 0.4610(2) 0.52650(10) 0.0410(10) Uani d . 1 . C
C11 0.6604(2) 0.6138(2) 0.47750(10) 0.0350(10) Uani d . 1 . C
C12 0.8056(2) 0.5203(2) 0.48510(10) 0.0380(10) Uani d . 1 . C
C13 0.8857(2) 0.4619(2) 0.56840(10) 0.0440(10) Uani d . 1 . C
C14 0.9361(2) 0.6110(2) 0.52060(10) 0.0310(10) Uani d . 1 . C
C15 0.9546(2) 0.7500 0.46140(10) 0.0360(10) Uani d S 1 . C
C16 0.8269(2) 0.6106(2) 0.45160(10) 0.0370(10) Uani d . 1 . C
C17 0.7137(3) 0.7500 0.42230(10) 0.0400(10) Uani d S 1 . C
H1w1 -0.064(3) 0.6990(10) 0.6440(10) 0.064 Uiso d D 1 . H
H2w1 0.088(2) 0.590(2) 0.6390(10) 0.053 Uiso d D 1 . H
H2w2 0.1870(10) 0.610(2) 0.6290(10) 0.053 Uiso d D 1 . H
H3w1 0.740(2) 0.6990(10) 0.588(3) 0.170 Uiso d D 1 . H
H4w1 0.351(2) 0.562(3) 0.611(2) 0.080 Uiso d D 1 . H
H4w2 0.312(3) 0.487(2) 0.6410(10) 0.080 Uiso d D 1 . H
H5w1 0.397(3) 0.363(5) 0.699(2) 0.155 Uiso d D 1 . H
H5w2 0.293(3) 0.358(5) 0.696(3) 0.155 Uiso d D 1 . H
H6w1 0.459(2) 0.6991(4) 0.422(2) 0.111 Uiso d D 1 . H
H2a 0.4640 0.5735 0.6822 0.069 Uiso calc R 1 . H
H2b 0.5330 0.5332 0.7254 0.069 Uiso calc R 1 . H
H3 0.6058 0.6680 0.7787 0.072 Uiso calc R 1 . H
H4a 0.7360 0.5296 0.7593 0.079 Uiso calc R 1 . H
H4b 0.8421 0.5707 0.7463 0.079 Uiso calc R 1 . H
H6 0.6725 0.4102 0.6892 0.066 Uiso calc R 1 . H
H8 0.7233 0.3629 0.6112 0.060 Uiso calc R 1 . H
H10a 0.6698 0.3960 0.5188 0.049 Uiso calc R 1 . H
H10b 0.5756 0.4637 0.5145 0.049 Uiso calc R 1 . H
H12 0.8160 0.4588 0.4664 0.046 Uiso calc R 1 . H
H13a 0.8745 0.3961 0.5555 0.053 Uiso calc R 1 . H
H13b 0.9534 0.4646 0.5814 0.053 Uiso calc R 1 . H
H15a 0.9555 0.7500 0.4246 0.043 Uiso calc SR 1 . H
H15b 1.0234 0.7500 0.4729 0.043 Uiso calc SR 1 . H
H16 0.8480 0.5912 0.4175 0.044 Uiso calc R 1 . H
H17a 0.7554 0.7500 0.3922 0.047 Uiso calc SR 1 . H
H17b 0.6446 0.7500 0.4113 0.047 Uiso calc SR 1 . H

loop_
_atom_site_aniso_label
_atom_site_aniso_U_11
_atom_site_aniso_U_22
_atom_site_aniso_U_33
_atom_site_aniso_U_12
_atom_site_aniso_U_13
_atom_site_aniso_U_23
Zn1 0.0284(2) 0.0358(2) 0.0339(2) 0.000 0.00490(10) 0.000
Zn2 0.0520(10) 0.0280(10) 0.0410(10) 0.000 0.0010(10) 0.000
Zn2' 0.0560(10) 0.097(2) 0.051(2) 0.000 -0.0010(10) 0.000
K1 0.0525(5) 0.0394(4) 0.0432(4) 0.000 0.0060(3) 0.000
Cl1 0.0323(4) 0.0307(4) 0.0513(5) 0.000 0.0141(3) 0.000
Cl2 0.097(2) 0.061(2) 0.068(2) -0.031(2) 0.008(2) -0.002(2)
Cl3 0.062(2) 0.0440(10) 0.035(2) 0.000 -0.0060(10) 0.000
Cl4 0.066(2) 0.070(2) 0.090(2) 0.000 0.027(2) 0.000
Cl2' 0.100(3) 0.070(3) 0.067(2) 0.010(2) -0.026(2) -0.030(2)
Cl3' 0.132(7) 0.198(7) 0.074(4) 0.000 -0.019(4) 0.000
Cl4' 0.055(2) 0.099(2) 0.113(3) 0.000 0.025(2) 0.000
O1 0.0360(10) 0.087(2) 0.0380(10) 0.000 -0.0060(10) 0.000
O2 0.0290(10) 0.110(3) 0.042(2) 0.000 -0.0060(10) 0.000
O3 0.0310(10) 0.0430(10) 0.0520(10) 0.0040(10) 0.0010(10) 0.0040(10)
O4 0.0310(10) 0.0540(10) 0.0640(10) -0.0030(10) -0.0030(10) 0.0180(10)
O5 0.0260(10) 0.0370(10) 0.0580(10) 0.0020(10) 0.0040(10) -0.0080(10)
O6 0.0270(10) 0.0330(10) 0.0480(10) -0.0040(10) -0.0020(10) -0.0040(10)
O1w 0.057(2) 0.0400(10) 0.063(2) 0.000 0.0280(10) 0.000
O2w 0.0410(10) 0.0490(10) 0.0410(10) -0.0020(10) -0.0020(10) 0.0070(10)
O3w 0.146(6) 0.143(6) 0.135(5) 0.000 -0.012(5) 0.000
O4w 0.0370(10) 0.081(2) 0.083(2) -0.0010(10) 0.0030(10) 0.0140(10)
O5w 0.133(3) 0.089(3) 0.167(4) 0.027(3) -0.025(3) 0.029(3)
O6w 0.058(2) 0.066(2) 0.153(5) 0.000 -0.021(2) 0.000
N1 0.0320(10) 0.104(2) 0.0430(10) 0.0000(10) -0.0040(10) 0.0190(10)
N2 0.0320(10) 0.095(2) 0.0330(10) 0.0040(10) -0.0020(10) 0.0050(10)
N3 0.0310(10) 0.067(2) 0.0560(10) -0.0020(10) 0.0020(10) 0.0240(10)
N4 0.0340(10) 0.079(2) 0.0560(10) -0.0070(10) 0.0000(10) 0.0310(10)
N5 0.0300(10) 0.0360(10) 0.0650(10) 0.0030(10) -0.0010(10) 0.0060(10)
N6 0.0280(10) 0.0400(10) 0.068(2) -0.0050(10) 0.0000(10) 0.0160(10)
N7 0.0240(10) 0.0330(10) 0.0580(10) -0.0010(10) 0.0030(10) -0.0080(10)
N8 0.0260(10) 0.0310(10) 0.0550(10) -0.0040(10) -0.0010(10) -0.0060(10)
N9 0.0270(10) 0.0410(10) 0.0450(10) -0.0010(10) 0.0020(10) -0.0070(10)
N10 0.0280(10) 0.0430(10) 0.0380(10) -0.0080(10) 0.0010(10) -0.0040(10)
C1 0.028(2) 0.092(3) 0.027(2) 0.000 0.0060(10) 0.000
C2 0.0280(10) 0.103(3) 0.0420(10) -0.0100(10) 0.0060(10) 0.023(2)
C3 0.0340(10) 0.123(3) 0.0240(10) 0.000(2) 0.0030(10) 0.0120(10)
C4 0.0370(10) 0.115(3) 0.046(2) -0.001(2) -0.0100(10) 0.044(2)
C5 0.036(2) 0.105(4) 0.022(2) 0.000 -0.0080(10) 0.000
C6 0.0320(10) 0.062(2) 0.072(2) -0.0060(10) -0.0020(10) 0.042(2)
C7 0.0270(10) 0.0340(10) 0.055(2) -0.0060(10) 0.0040(10) 0.0120(10)
C8 0.0290(10) 0.0320(10) 0.089(2) -0.0040(10) -0.0020(10) 0.0250(10)
C9 0.0320(10) 0.0450(10) 0.062(2) 0.0020(10) -0.0020(10) 0.0290(10)
C10 0.0270(10) 0.0250(10) 0.071(2) -0.0040(10) 0.0000(10) -0.0110(10)
C11 0.0300(10) 0.0320(10) 0.0420(10) -0.0040(10) 0.0010(10) -0.0160(10)
C12 0.0260(10) 0.0340(10) 0.0550(10) 0.0000(10) 0.0030(10) -0.0190(10)
C13 0.0260(10) 0.0270(10) 0.080(2) 0.0040(10) -0.0010(10) 0.0050(10)
C14 0.0220(10) 0.0290(10) 0.0410(10) 0.0010(10) 0.0070(10) -0.0090(10)
C15 0.027(2) 0.044(2) 0.036(2) 0.000 0.0100(10) 0.000
C16 0.0270(10) 0.0450(10) 0.0380(10) 0.0000(10) 0.0040(10) -0.0170(10)
C17 0.036(2) 0.056(2) 0.027(2) 0.000 -0.0030(10) 0.000

loop_
_atom_type_symbol
_atom_type_description
_atom_type_scat_dispersion_real
_atom_type_scat_dispersion_imag
_atom_type_scat_source
C C 0.0033 0.0016 'International Tables Vol C Tables 4.2.6.8 and 6.1.1.4'
H H 0.0000 0.0000 'International Tables Vol C Tables 4.2.6.8 and 6.1.1.4'
N N 0.0061 0.0033 'International Tables Vol C Tables 4.2.6.8 and 6.1.1.4'
O O 0.0106 0.0060 'International Tables Vol C Tables 4.2.6.8 and 6.1.1.4'
Cl Cl 0.1484 0.1585 'International Tables Vol C Tables 4.2.6.8 and 6.1.1.4'
K K 0.2009 0.2494 'International Tables Vol C Tables 4.2.6.8 and 6.1.1.4'
Zn Zn 0.2839 1.4301 'International Tables Vol C Tables 4.2.6.8 and 6.1.1.4'

loop_
_geom_angle_atom_site_label_1
_geom_angle_atom_site_label_2
_geom_angle_atom_site_label_3
_geom_angle_site_symmetry_1
_geom_angle_site_symmetry_3
_geom_angle
_geom_angle_publ_flag
O6 Zn1 O6 1_455 7_475 95.80(10) yes
O6 Zn1 O1w 1_455 . 79.90(10) yes
O6 Zn1 O2w 1_455 . 82.40(10) yes
O6 Zn1 O2w 1_455 7_575 168.30(10) yes
O6 Zn1 Cl1 1_455 . 93.60(10) yes
O6 Zn1 O2w 7_475 7_575 82.40(10) no
O6 Zn1 O1w 7_475 . 79.90(10) no
O6 Zn1 O2w 7_475 . 168.30(10) no
O6 Zn1 Cl1 7_475 . 93.60(10) no
O1w Zn1 O2w . . 88.30(10) yes
O1w Zn1 O2w . 7_575 88.30(10) no
O1w Zn1 Cl1 . . 170.30(10) yes
O2w Zn1 Cl1 . . 98.10(10) yes
O2w Zn1 O2w . 7_575 96.90(10) yes
O2w Zn1 Cl1 7_575 . 98.10(10) no
Cl2 Zn2 Cl2 . 7_565 113.5(5) yes
Cl2 Zn2 Cl3 . . 102.3(2) yes
Cl2 Zn2 Cl4 . . 106.8(2) yes
Cl2 Zn2 Cl3 7_565 . 102.3(2) no
Cl2 Zn2 Cl4 7_565 . 106.8(2) no
Cl3 Zn2 Cl4 . . 125.3(3) yes
Cl2' Zn2' Cl2' . 7_565 106.6(4) yes
Cl2' Zn2' Cl3' . . 109.3(3) yes
Cl2' Zn2' Cl4' . . 112.8(3) yes
Cl2' Zn2' Cl3' 7_565 . 109.3(3) no
Cl2' Zn2' Cl4' 7_565 . 112.8(3) no
Cl3' Zn2' Cl4' . . 105.9(4) yes
O1 K1 O3 . . 70.30(10) yes
O1 K1 O3 . 7_575 70.30(10) no
O1 K1 O5 . . 134.90(10) yes
O1 K1 O5 . 7_575 134.90(10) no
O1 K1 O3w . . 76.0(2) yes
O1 K1 Cl1 . . 94.00(10) yes
O3 K1 O3 . 7_575 136.40(10) yes
O3 K1 O5 . . 70.00(10) yes
O3 K1 O5 . 7_575 133.10(10) yes
O3 K1 O3w . . 76.70(10) yes
O3 K1 Cl1 . . 100.20(10) yes
O3 K1 O5 7_575 . 133.10(10) no
O3 K1 O5 7_575 7_575 70.00(10) no
O3 K1 O3w 7_575 . 76.70(10) no
O3 K1 Cl1 7_575 . 100.20(10) no
O5 K1 O5 . 7_575 67.00(10) yes
O5 K1 O3w . . 75.00(10) yes
O5 K1 Cl1 . . 113.20(10) yes
O5 K1 Cl1 7_575 . 113.20(10) no
O3w K1 Cl1 . . 169.9(2) yes
Zn1 Cl1 K1 . . 133.02(4) no
C1 O1 K1 . . 130.2(2) no
C7 O3 K1 . . 130.4(2) no
C11 O5 K1 . . 132.3(2) no
C14 O6 Zn1 . 1_655 144.2(2) no
C5 N1 C4 . . 123.5(3) no
C5 N1 C3 . . 111.6(3) no
C4 N1 C3 . . 124.9(3) no
C1 N2 C2 . . 122.8(2) no
C1 N2 C3 . . 111.7(3) no
C2 N2 C3 . . 124.0(3) no
C7 N3 C2 . . 122.4(2) no
C7 N3 C6 . . 112.0(3) no
C2 N3 C6 . . 125.5(3) no
C9 N4 C4 . . 122.3(3) no
C9 N4 C6 . . 111.8(3) no
C4 N4 C6 . . 125.4(2) no
C7 N5 C8 . . 112.8(3) no
C7 N5 C10 . . 123.0(2) no
C8 N5 C10 . . 124.1(2) no
C9 N6 C13 . . 122.8(2) no
C9 N6 C8 . . 111.8(2) no
C13 N6 C8 . . 124.5(3) no
C11 N7 C10 . . 122.5(2) no
C11 N7 C12 . . 112.2(2) no
C10 N7 C12 . . 124.4(2) no
C14 N8 C13 . . 124.1(2) no
C14 N8 C12 . . 111.9(2) no
C13 N8 C12 . . 124.0(2) no
C11 N9 C17 . . 123.0(2) no
C11 N9 C16 . . 112.3(2) no
C17 N9 C16 . . 124.7(2) no
C14 N10 C15 . . 123.4(2) no
C14 N10 C16 . . 112.2(2) no
C15 N10 C16 . . 124.4(2) no
O1 C1 N2 . 7_575 125.9(2) no
O1 C1 N2 . . 125.9(2) no
N2 C1 N2 7_575 . 108.1(3) no
N2 C2 N3 . . 113.8(2) no
N2 C3 N1 . . 114.6(3) no
N2 C3 C3 . 7_575 103.9(2) no
N1 C3 C3 . 7_575 103.9(2) no
N1 C4 N4 . . 114.5(2) no
O2 C5 N1 . . 125.5(2) no
O2 C5 N1 . 7_575 125.5(2) no
N1 C5 N1 . 7_575 108.9(4) no
N3 C6 N4 . . 115.1(3) no
N3 C6 C8 . . 103.5(2) no
N4 C6 C8 . . 103.5(2) no
O3 C7 N5 . . 125.7(3) no
O3 C7 N3 . . 125.9(3) no
N5 C7 N3 . . 108.4(2) no
N5 C8 N6 . . 114.6(2) no
N5 C8 C6 . . 103.4(2) no
N6 C8 C6 . . 103.6(2) no
O4 C9 N6 . . 125.7(3) no
O4 C9 N4 . . 125.3(3) no
N6 C9 N4 . . 109.0(2) no
N7 C10 N5 . . 113.4(2) no
O5 C11 N7 . . 126.1(2) no
O5 C11 N9 . . 125.5(2) no
N7 C11 N9 . . 108.4(2) no
N7 C12 N8 . . 114.7(2) no
N7 C12 C16 . . 103.4(2) no
N8 C12 C16 . . 103.3(2) no
N6 C13 N8 . . 114.2(2) no
O6 C14 N10 . . 126.1(2) no
O6 C14 N8 . . 124.6(2) no
N10 C14 N8 . . 109.2(2) no
N10 C15 N10 . 7_575 114.2(3) no
N9 C16 N10 . . 115.3(2) no
N9 C16 C12 . . 103.6(2) no
N10 C16 C12 . . 103.3(2) no
N9 C17 N9 7_575 . 113.5(3) no
Zn1 O1w H1w1 . . 115(2) no
Zn1 O2w H2w1 . . 116(2) no
Zn1 O2w H2w2 . . 118(2) no
H2w1 O2w H2w2 . . 109(2) no
K1 O3w H3w1 . . 122(3) no
H4w1 O4w H4w2 . . 112(2) no
H5w1 O5w H5w2 . . 108(2) no
N2 C2 H2a . . 108.8 no
N3 C2 H2a . . 108.8 no
N2 C2 H2b . . 108.8 no
N3 C2 H2b . . 108.8 no
H2a C2 H2b . . 107.7 no
N2 C3 H3 . . 111.3 no
N1 C3 H3 . . 111.3 no
C3 C3 H3 7_575 . 111.3 no
N1 C4 H4a . . 108.6 no
N4 C4 H4a . . 108.6 no
N1 C4 H4b . . 108.6 no
N4 C4 H4b . . 108.6 no
H4a C4 H4b . . 107.6 no
N3 C6 H6 . . 111.4 no
N4 C6 H6 . . 111.4 no
C8 C6 H6 . . 111.4 no
N5 C8 H8 . . 111.6 no
N6 C8 H8 . . 111.6 no
C6 C8 H8 . . 111.6 no
N7 C10 H10a . . 108.9 no
N5 C10 H10a . . 108.9 no
N7 C10 H10b . . 108.9 no
N5 C10 H10b . . 108.9 no
H10a C10 H10b . . 107.7 no
N7 C12 H12 . . 111.6 no
N8 C12 H12 . . 111.6 no
C16 C12 H12 . . 111.6 no
N6 C13 H13a . . 108.7 no
N8 C13 H13a . . 108.7 no
N6 C13 H13b . . 108.7 no
N8 C13 H13b . . 108.7 no
H13a C13 H13b . . 107.6 no
N10 C15 H15a . . 108.7 no
N10 C15 H15a 7_575 . 108.7 no
N10 C15 H15b . . 108.7 no
N10 C15 H15b 7_575 . 108.7 no
H15a C15 H15b . . 107.6 no
N9 C16 H16 . . 111.4 no
N10 C16 H16 . . 111.4 no
C12 C16 H16 . . 111.4 no
N9 C17 H17a 7_575 . 108.9 no
N9 C17 H17a . . 108.9 no
N9 C17 H17b 7_575 . 108.9 no
N9 C17 H17b . . 108.9 no
H17a C17 H17b . . 107.7 no

loop_
_geom_bond_atom_site_label_1
_geom_bond_atom_site_label_2
_geom_bond_site_symmetry_2
_geom_bond_distance
_geom_bond_publ_flag
Zn1 O6 1_455 2.178(2) yes
Zn1 O6 7_475 2.178(2) no
Zn1 O1w . 2.092(3) yes
Zn1 O2w . 2.082(2) yes
Zn1 O2w 7_575 2.082(2) no
Zn1 Cl1 . 2.3330(10) yes
Zn2 Cl2 . 2.251(6) yes
Zn2 Cl2 7_565 2.251(6) no
Zn2 Cl3 . 2.311(4) yes
Zn2 Cl4 . 2.268(5) yes
Zn2' Cl2' . 2.316(6) yes
Zn2' Cl2' 7_565 2.316(6) no
Zn2' Cl3' . 2.239(8) yes
Zn2' Cl4' . 2.224(6) yes
K1 O1 . 2.669(3) yes
K1 O3 . 2.752(2) yes
K1 O3 7_575 2.752(2) no
K1 O5 . 2.740(2) yes
K1 O5 7_575 2.740(2) no
K1 O3w . 3.264(7) yes
K1 Cl1 . 3.4160(10) yes
O1 C1 . 1.215(5) no
O2 C5 . 1.230(5) no
O3 C7 . 1.222(3) no
O4 C9 . 1.230(3) no
O5 C11 . 1.222(3) no
O6 C14 . 1.230(3) no
N1 C5 . 1.364(4) no
N1 C4 . 1.426(5) no
N1 C3 . 1.454(4) no
N2 C1 . 1.368(4) no
N2 C2 . 1.431(5) no
N2 C3 . 1.449(4) no
N3 C7 . 1.364(4) no
N3 C2 . 1.446(4) no
N3 C6 . 1.454(4) no
N4 C9 . 1.366(4) no
N4 C4 . 1.450(5) no
N4 C6 . 1.455(4) no
N5 C7 . 1.363(3) no
N5 C8 . 1.440(3) no
N5 C10 . 1.442(4) no
N6 C9 . 1.360(4) no
N6 C13 . 1.430(4) no
N6 C8 . 1.457(3) no
N7 C11 . 1.363(3) no
N7 C10 . 1.440(3) no
N7 C12 . 1.447(3) no
N8 C14 . 1.359(3) no
N8 C13 . 1.450(4) no
N8 C12 . 1.460(3) no
N9 C11 . 1.366(3) no
N9 C17 . 1.434(3) no
N9 C16 . 1.442(3) no
N10 C14 . 1.354(3) no
N10 C15 . 1.446(3) no
N10 C16 . 1.456(3) no
C1 N2 7_575 1.368(4) no
C3 C3 7_575 1.520(8) no
C5 N1 7_575 1.364(4) no
C6 C8 . 1.539(5) no
C12 C16 . 1.539(4) no
C15 N10 7_575 1.446(3) no
C17 N9 7_575 1.434(3) no
O1w H1w1 . 0.850(10) no
O2w H2w1 . 0.850(10) no
O2w H2w2 . 0.850(10) no
O3w H3w1 . 0.850(10) no
O4w H4w1 . 0.840(10) no
O4w H4w2 . 0.840(10) no
O5w H5w1 . 0.860(10) no
O5w H5w2 . 0.860(10) no
O6w H6w1 . 0.860(10) no
C2 H2a . 0.97 no
C2 H2b . 0.97 no
C3 H3 . 0.98 no
C4 H4a . 0.97 no
C4 H4b . 0.97 no
C6 H6 . 0.98 no
C8 H8 . 0.98 no
C10 H10a . 0.97 no
C10 H10b . 0.97 no
C12 H12 . 0.98 no
C13 H13a . 0.97 no
C13 H13b . 0.97 no
C15 H15a . 0.97 no
C15 H15b . 0.97 no
C16 H16 . 0.98 no
C17 H17a . 0.97 no
C17 H17b . 0.97 no

loop_
_geom_hbond_atom_site_label_D
_geom_hbond_atom_site_label_H
_geom_hbond_atom_site_label_A
_geom_hbond_site_symmetry_A
_geom_hbond_distance_DH
_geom_hbond_distance_HA
_geom_hbond_distance_DA
_geom_hbond_angle_DHA
_geom_hbond_publ_flag
O1w H1w1 O2 1_455 0.850(10) 2.48(2) 2.865(4) 109.0(10) no
O1w H1w1 O4 1_455 0.850(10) 1.870(10) 2.678(2) 159(2) yes
O2w H2w1 O4 1_455 0.850(10) 2.25(2) 2.963(3) 141(2) yes
O2w H2w2 O4w . 0.850(10) 1.820(10) 2.659(3) 169(3) yes
O3w H3w1 O1w 1_655 0.850(10) 3.04(4) 3.408(8) 109(3) no
O4w H4w1 O3 . 0.840(10) 2.08(2) 2.853(3) 154(4) yes
O4w H4w2 O5w . 0.840(10) 1.830(10) 2.672(5) 176(4) yes
O5w H5w2 Cl2 6_557 0.860(10) 2.52(5) 3.160(10) 132(5) yes
O5w H5w2 Cl2' 6_557 0.860(10) 2.70(5) 3.320(9) 130(5) yes
O5w H5w1 Cl3 . 0.860(10) 2.43(4) 3.236(6) 155(7) yes
O5w H5w1 Cl3' . 0.860(10) 2.29(4) 3.083(9) 154(7) yes
O6w H6w1 O5 . 0.860(10) 2.32(3) 3.028(4) 139(4) yes

loop_
_geom_torsion_atom_site_label_1
_geom_torsion_atom_site_label_2
_geom_torsion_atom_site_label_3
_geom_torsion_atom_site_label_4
_geom_torsion_site_symmetry_1
_geom_torsion_site_symmetry_4
_geom_torsion
_geom_torsion_publ_flag
O2w Zn1 Cl1 K1 7_575 . 49.10(6) no
O2w Zn1 Cl1 K1 . . -49.10(6) no
O6 Zn1 Cl1 K1 1_455 . -131.97(5) no
O6 Zn1 Cl1 K1 7_475 . 131.97(5) no
O1 K1 Cl1 Zn1 . . 0.0 no
O5 K1 Cl1 Zn1 . . 143.09(5) no
O5 K1 Cl1 Zn1 7_575 . -143.09(5) no
O3 K1 Cl1 Zn1 7_575 . -70.63(4) no
O3 K1 Cl1 Zn1 . . 70.63(4) no
O3w K1 Cl1 Zn1 . . 0.0 no
O5 K1 O1 C1 . . 51.24(8) no
O5 K1 O1 C1 7_575 . -51.24(8) no
O3 K1 O1 C1 7_575 . -80.63(5) no
O3 K1 O1 C1 . . 80.63(5) no
O3w K1 O1 C1 . . 0.0000(10) no
Cl1 K1 O1 C1 . . 180.0000(10) no
O1 K1 O3 C7 . . -78.9(2) no
O5 K1 O3 C7 . . 79.4(2) no
O5 K1 O3 C7 7_575 . 54.8(3) no
O3 K1 O3 C7 7_575 . -52.9(3) no
O3w K1 O3 C7 . . 0.7(3) no
Cl1 K1 O3 C7 . . -169.5(2) no
O1 K1 O5 C11 . . -50.0(3) no
O5 K1 O5 C11 7_575 . 81.3(2) no
O3 K1 O5 C11 7_575 . 56.2(3) no
O3 K1 O5 C11 . . -79.4(2) no
O3w K1 O5 C11 . . 1.5(2) no
Cl1 K1 O5 C11 . . -172.2(2) no
K1 O1 C1 N2 . 7_575 89.4(3) no
K1 O1 C1 N2 . . -89.4(3) no
C2 N2 C1 O1 . . -6.0(5) no
C3 N2 C1 O1 . . -172.6(3) no
C2 N2 C1 N2 . 7_575 175.0(2) no
C3 N2 C1 N2 . 7_575 8.4(4) no
C1 N2 C2 N3 . . 99.6(3) no
C3 N2 C2 N3 . . -95.4(3) no
C7 N3 C2 N2 . . -90.6(3) no
C6 N3 C2 N2 . . 84.5(3) no
C1 N2 C3 N1 . . -117.8(3) no
C2 N2 C3 N1 . . 75.8(4) no
C1 N2 C3 C3 . 7_575 -5.0(2) no
C2 N2 C3 C3 . 7_575 -171.5(2) no
C5 N1 C3 N2 . . 113.5(3) no
C4 N1 C3 N2 . . -66.8(4) no
C5 N1 C3 C3 . 7_575 0.8(2) no
C4 N1 C3 C3 . 7_575 -179.5(2) no
C5 N1 C4 N4 . . -95.6(3) no
C3 N1 C4 N4 . . 84.7(3) no
C9 N4 C4 N1 . . 95.9(3) no
C6 N4 C4 N1 . . -92.9(4) no
C4 N1 C5 O2 . . -1.9(5) no
C3 N1 C5 O2 . . 177.8(3) no
C4 N1 C5 N1 . 7_575 178.9(2) no
C3 N1 C5 N1 . 7_575 -1.4(4) no
C7 N3 C6 N4 . . 111.5(3) no
C2 N3 C6 N4 . . -64.0(4) no
C7 N3 C6 C8 . . -0.6(3) no
C2 N3 C6 C8 . . -176.1(3) no
C9 N4 C6 N3 . . -116.1(3) no
C4 N4 C6 N3 . . 71.9(4) no
C9 N4 C6 C8 . . -4.0(3) no
C4 N4 C6 C8 . . -176.0(3) no
K1 O3 C7 N5 . . -89.4(3) no
K1 O3 C7 N3 . . 91.6(3) no
C8 N5 C7 O3 . . -178.3(2) no
C10 N5 C7 O3 . . -1.7(4) no
C8 N5 C7 N3 . . 0.9(3) no
C10 N5 C7 N3 . . 177.5(2) no
C2 N3 C7 O3 . . -5.3(4) no
C6 N3 C7 O3 . . 179.1(2) no
C2 N3 C7 N5 . . 175.6(2) no
C6 N3 C7 N5 . . -0.1(3) no
C7 N5 C8 N6 . . -113.2(3) no
C10 N5 C8 N6 . . 70.2(3) no
C7 N5 C8 C6 . . -1.2(3) no
C10 N5 C8 C6 . . -177.8(2) no
C9 N6 C8 N5 . . 115.0(3) no
C13 N6 C8 N5 . . -75.3(3) no
C9 N6 C8 C6 . . 3.1(3) no
C13 N6 C8 C6 . . 172.9(2) no
N3 C6 C8 N5 . . 1.1(3) no
N4 C6 C8 N5 . . -119.3(2) no
N3 C6 C8 N6 . . 120.9(2) no
N4 C6 C8 N6 . . 0.5(3) no
C13 N6 C9 O4 . . 4.1(4) no
C8 N6 C9 O4 . . 174.1(2) no
C13 N6 C9 N4 . . -175.7(2) no
C8 N6 C9 N4 . . -5.8(3) no
C4 N4 C9 O4 . . -1.4(4) no
C6 N4 C9 O4 . . -173.7(2) no
C4 N4 C9 N6 . . 178.5(3) no
C6 N4 C9 N6 . . 6.2(3) no
C11 N7 C10 N5 . . -97.8(3) no
C12 N7 C10 N5 . . 93.2(3) no
C7 N5 C10 N7 . . 96.6(3) no
C8 N5 C10 N7 . . -87.2(3) no
K1 O5 C11 N7 . . 86.9(3) no
K1 O5 C11 N9 . . -94.2(3) no
C10 N7 C11 O5 . . 5.3(4) no
C12 N7 C11 O5 . . 175.5(2) no
C10 N7 C11 N9 . . -173.8(2) no
C12 N7 C11 N9 . . -3.5(3) no
C17 N9 C11 O5 . . 0.4(4) no
C16 N9 C11 O5 . . -176.3(2) no
C17 N9 C11 N7 . . 179.5(2) no
C16 N9 C11 N7 . . 2.8(3) no
C11 N7 C12 N8 . . 114.5(2) no
C10 N7 C12 N8 . . -75.5(3) no
C11 N7 C12 C16 . . 2.8(3) no
C10 N7 C12 C16 . . 172.8(2) no
C14 N8 C12 N7 . . -113.8(2) no
C13 N8 C12 N7 . . 68.6(3) no
C14 N8 C12 C16 . . -2.0(2) no
C13 N8 C12 C16 . . -179.6(2) no
C9 N6 C13 N8 . . -99.1(3) no
C8 N6 C13 N8 . . 92.3(3) no
C14 N8 C13 N6 . . 97.3(3) no
C12 N8 C13 N6 . . -85.4(3) no
Zn1 O6 C14 N10 1_655 . 47.1(4) no
Zn1 O6 C14 N8 1_655 . -136.9(2) no
C15 N10 C14 O6 . . -3.5(4) no
C16 N10 C14 O6 . . 172.7(2) no
C15 N10 C14 N8 . . 180.0(2) no
C16 N10 C14 N8 . . -3.8(3) no
C13 N8 C14 O6 . . 4.6(4) no
C12 N8 C14 O6 . . -173.0(2) no
C13 N8 C14 N10 . . -178.8(2) no
C12 N8 C14 N10 . . 3.7(2) no
C14 N10 C15 N10 . 7_575 -94.9(3) no
C16 N10 C15 N10 . 7_575 89.4(3) no
C11 N9 C16 N10 . . -113.2(2) no
C17 N9 C16 N10 . . 70.3(3) no
C11 N9 C16 C12 . . -1.0(2) no
C17 N9 C16 C12 . . -177.6(2) no
C14 N10 C16 N9 . . 114.7(2) no
C15 N10 C16 N9 . . -69.2(3) no
C14 N10 C16 C12 . . 2.4(2) no
C15 N10 C16 C12 . . 178.6(2) no
N7 C12 C16 N9 . . -1.0(2) no
N8 C12 C16 N9 . . -120.8(2) no
N7 C12 C16 N10 . . 119.6(2) no
N8 C12 C16 N10 . . -0.2(2) no
C11 N9 C17 N9 . 7_575 92.8(3) no
C16 N9 C17 N9 . 7_575 -90.9(3) no
